data_1534915
loop_
_publ_author_name
'Beck, J.'
'Schlitt, K.J.'

_publ_section_title
;
 Chalkogen polycations with mononuclear divalent anions from chalkogen
 subhalides and tetrachlorides of Zr and Hf: synthesis and crystal
 structures of Se4 (M Cl6) (M= Zr, Hf) and Te4 (Hf Cl6)
;
_journal_name_full 'Chemische Berichte'
_journal_page_first 763
_journal_page_last 766
_journal_volume 128
_journal_year 1995
_chemical_formula_sum 'Cl6 Hf Te4'
_chemical_name_systematic 'Te4 (Hf Cl6)'
_space_group_IT_number 2
_symmetry_space_group_name_Hall '-P 1'
_symmetry_space_group_name_H-M 'P -1'
_cell_angle_alpha 73.93
_cell_angle_beta 75.71
_cell_angle_gamma 84.74
_cell_formula_units_Z 1
_cell_length_a 6.776
_cell_length_b 6.833
_cell_length_c 7.88
_cell_volume 339.636
_citation_journal_id_ASTM CHBEAM
_cod_data_source_file Beck_CHBEAM_1995_1748.cif
_cod_data_source_block Cl6Hf1Te4
_cod_original_formula_sum 'Cl6 Hf1 Te4'
_cod_database_code 1534915

loop_
_symmetry_equiv_pos_as_xyz
x,y,z
-x,-y,-z

loop_
_atom_site_label
_atom_site_type_symbol
_atom_site_fract_x
_atom_site_fract_y
_atom_site_fract_z
_atom_site_occupancy
_atom_site_U_iso_or_equiv
Cl1 Cl-1 0.1227 -0.3523 0.1084 1 0.0
Hf1 Hf+4 0 0 0 1 0.0
Cl3 Cl-1 0.2157 0.0229 -0.3046 1 0.0
Cl2 Cl-1 0.27 0.127 0.0884 1 0.0
Te2 Te 0.50408 -0.5798 0.28775 1 0.0
Te1 Te 0.27738 -0.31924 0.45809 1 0.0
